data_4115292
loop_
_publ_author_name
'Ohyun Kwon'
'Seung Bum Park'
'Stuart L. Schreiber'

_publ_section_title
;
 Skeletal Diversity via a Branched Pathway: Efficient Synthesis of 29400
 Discrete, Polycyclic Compounds and Their Arraying into Stock Solutions
;
_journal_name_full 'Journal of the American Chemical Society'
_journal_page_first 13402
_journal_page_last 13404
_journal_paper_doi 10.1021/ja028086e
_journal_volume 124
_journal_year 2002
_chemical_formula_sum 'C23 H20 Cl2 O4'
_chemical_formula_weight 431.29
_chemical_name_systematic
; 

 ? 

;
_space_group_IT_number 14
_symmetry_cell_setting monoclinic
_symmetry_space_group_name_Hall '-P 2yn'
_symmetry_space_group_name_H-M 'P 1 21/n 1'
_atom_sites_solution_hydrogens geom
_atom_sites_solution_primary direct
_atom_sites_solution_secondary difmap
_audit_creation_method SHELXL-97
_cell_angle_alpha 90.00
_cell_angle_beta 95.5260(10)
_cell_angle_gamma 90.00
_cell_formula_units_Z 4
_cell_length_a 9.2454(5)
_cell_length_b 8.6672(4)
_cell_length_c 25.6417(15)
_cell_measurement_reflns_used 134
_cell_measurement_temperature 213(2)
_cell_volume 2045.16(19)
_computing_cell_refinement 'SMART (BRUKER, V5.054, 1998)'
_computing_data_collection 'ASTRO (BRUKER, V5.007, 1997)'
_computing_data_reduction 'SAINT (BRUKER, V6.01, 1999)'
_computing_molecular_graphics 'SHELXTL (BRUKER, 1998, V5.1)'
_computing_publication_material 'XCIF (Sheldrick and BRUKER, 1997, V5.1)'
_computing_structure_refinement 'SHELXL-97 (Sheldrick, 1997)'
_computing_structure_solution 'SHELXS-97 (Sheldrick, 1990)'
_diffrn_ambient_temperature 213(2)
_diffrn_measured_fraction_theta_full 0.897
_diffrn_measured_fraction_theta_max 0.897
_diffrn_measurement_method '\w, 0.3 deg'
_diffrn_radiation_monochromator graphite
_diffrn_radiation_source 'normal-focus sealed tube'
_diffrn_radiation_type MoK\a
_diffrn_radiation_wavelength 0.71073
_diffrn_reflns_av_R_equivalents 0.0379
_diffrn_reflns_av_sigmaI/netI 0.0416
_diffrn_reflns_limit_h_max 11
_diffrn_reflns_limit_h_min -11
_diffrn_reflns_limit_k_max 11
_diffrn_reflns_limit_k_min -4
_diffrn_reflns_limit_l_max 31
_diffrn_reflns_limit_l_min -32
_diffrn_reflns_number 12796
_diffrn_reflns_theta_full 27.94
_diffrn_reflns_theta_max 27.94
_diffrn_reflns_theta_min 1.60
_diffrn_standards_decay_% <1
_diffrn_standards_interval_count 0
_diffrn_standards_number 0
_exptl_absorpt_coefficient_mu 0.345
_exptl_absorpt_correction_type none
_exptl_crystal_colour colorless
_exptl_crystal_density_diffrn 1.401
_exptl_crystal_description plate
_exptl_crystal_F_000 896
_exptl_crystal_size_max 0.20
_exptl_crystal_size_mid 0.20
_exptl_crystal_size_min 0.05
_refine_diff_density_max 0.611
_refine_diff_density_min -0.825
_refine_diff_density_rms 0.049
_refine_ls_extinction_method none
_refine_ls_goodness_of_fit_ref 0.968
_refine_ls_hydrogen_treatment fixed
_refine_ls_matrix_type full
_refine_ls_number_parameters 262
_refine_ls_number_reflns 4409
_refine_ls_number_restraints 0
_refine_ls_restrained_S_all 0.968
_refine_ls_R_factor_all 0.0769
_refine_ls_R_factor_gt 0.0465
_refine_ls_shift/su_max 0.013
_refine_ls_shift/su_mean 0.001
_refine_ls_structure_factor_coef Fsqd
_refine_ls_weighting_details 'calc w=1/[\s^2^(Fo^2^)+(0.0709P)^2^+0.9201P] where P=(Fo^2^+2Fc^2^)/3'
_refine_ls_weighting_scheme calc
_refine_ls_wR_factor_gt 0.1206
_refine_ls_wR_factor_ref 0.1397
_reflns_number_gt 2992
_reflns_number_total 4409
_reflns_threshold_expression >2sigma(I)
_cod_data_source_file ja028086e-2_s2_4.cif
_cod_data_source_block sls56t
_cod_database_code 4115292

loop_
_symmetry_equiv_pos_as_xyz
'x, y, z'
'-x+1/2, y+1/2, -z+1/2'
'-x, -y, -z'
'x-1/2, -y-1/2, z-1/2'

loop_
_atom_site_label
_atom_site_type_symbol
_atom_site_fract_x
_atom_site_fract_y
_atom_site_fract_z
_atom_site_U_iso_or_equiv
_atom_site_adp_type
_atom_site_occupancy
_atom_site_symmetry_multiplicity
_atom_site_calc_flag
_atom_site_refinement_flags
O1 O -0.57982(18) -0.86275(19) -0.22940(6) 0.0411(4) Uani 1 1 d .
O2 O -0.52170(18) -1.03621(19) -0.16719(6) 0.0407(4) Uani 1 1 d .
O3 O -0.6413(2) -0.6458(2) -0.27379(7) 0.0549(5) Uani 1 1 d .
O4 O 0.00697(17) -0.74715(17) -0.25140(6) 0.0362(4) Uani 1 1 d .
H4A H 0.0012 -0.6793 -0.2743 0.054 Uiso 1 1 calc R
C1 C -0.5639(2) -0.9088(3) -0.17789(8) 0.0334(5) Uani 1 1 d .
C2 C -0.5992(2) -0.7764(2) -0.14210(8) 0.0299(5) Uani 1 1 d .
C3 C -0.4504(2) -0.7040(2) -0.11868(8) 0.0287(5) Uani 1 1 d .
H3A H -0.4168 -0.7671 -0.0877 0.034 Uiso 1 1 calc R
C4 C -0.4767(2) -0.5433(2) -0.09838(9) 0.0327(5) Uani 1 1 d .
C5 C -0.5786(3) -0.4524(3) -0.12219(9) 0.0387(5) Uani 1 1 d .
H5A H -0.5888 -0.3533 -0.1081 0.046 Uiso 1 1 calc R
C6 C -0.6780(3) -0.4940(3) -0.16923(10) 0.0416(6) Uani 1 1 d .
H6A H -0.6467 -0.4392 -0.1996 0.050 Uiso 1 1 calc R
H6B H -0.7761 -0.4583 -0.1641 0.050 Uiso 1 1 calc R
C7 C -0.6839(2) -0.6675(3) -0.18137(9) 0.0353(5) Uani 1 1 d .
H7A H -0.7874 -0.6980 -0.1824 0.042 Uiso 1 1 calc R
C8 C -0.6346(3) -0.7121(3) -0.23314(9) 0.0402(6) Uani 1 1 d .
C9 C -0.3820(3) -0.4895(3) -0.05277(9) 0.0427(6) Uani 1 1 d .
H9A H -0.4024 -0.3913 -0.0397 0.051 Uiso 1 1 calc R
C10 C -0.2719(3) -0.5635(3) -0.02826(10) 0.0560(7) Uani 1 1 d .
H10A H -0.2466 -0.6621 -0.0397 0.067 Uiso 1 1 calc R
H10B H -0.2182 -0.5180 0.0007 0.067 Uiso 1 1 calc R
C11 C -0.3285(2) -0.7078(2) -0.15462(8) 0.0276(4) Uani 1 1 d .
C12 C -0.3174(2) -0.6023(2) -0.19511(8) 0.0302(5) Uani 1 1 d .
H12A H -0.3862 -0.5225 -0.2003 0.036 Uiso 1 1 calc R
C13 C -0.2071(2) -0.6127(3) -0.22785(8) 0.0315(5) Uani 1 1 d .
H13A H -0.2017 -0.5411 -0.2551 0.038 Uiso 1 1 calc R
C14 C -0.1043(2) -0.7295(2) -0.22025(8) 0.0290(5) Uani 1 1 d .
C15 C -0.1111(2) -0.8333(3) -0.17988(9) 0.0325(5) Uani 1 1 d .
H15A H -0.0409 -0.9114 -0.1743 0.039 Uiso 1 1 calc R
C16 C -0.2225(2) -0.8217(2) -0.14742(8) 0.0314(5) Uani 1 1 d .
H16A H -0.2264 -0.8927 -0.1199 0.038 Uiso 1 1 calc R
C17 C -0.6823(2) -0.8295(3) -0.09685(8) 0.0320(5) Uani 1 1 d .
C18 C -0.8050(3) -0.7517(3) -0.08370(10) 0.0419(6) Uani 1 1 d .
H18A H -0.8418 -0.6684 -0.1044 0.050 Uiso 1 1 calc R
C19 C -0.8740(3) -0.7958(4) -0.04016(11) 0.0531(7) Uani 1 1 d .
H19A H -0.9568 -0.7419 -0.0317 0.064 Uiso 1 1 calc R
C20 C -0.8221(3) -0.9174(4) -0.00950(10) 0.0551(8) Uani 1 1 d .
H20A H -0.8685 -0.9464 0.0200 0.066 Uiso 1 1 calc R
C21 C -0.7019(3) -0.9960(3) -0.02244(10) 0.0527(7) Uani 1 1 d .
H21A H -0.6668 -1.0802 -0.0019 0.063 Uiso 1 1 calc R
C22 C -0.6317(3) -0.9526(3) -0.06543(10) 0.0429(6) Uani 1 1 d .
H22A H -0.5488 -1.0070 -0.0735 0.052 Uiso 1 1 calc R
C1S C -0.0730(3) -0.3378(4) -0.13373(13) 0.0694(9) Uani 1 1 d .
H1SA H -0.0949 -0.4431 -0.1231 0.083 Uiso 1 1 calc R
H1SB H -0.0392 -0.3428 -0.1688 0.083 Uiso 1 1 calc R
Cl1 Cl -0.23053(8) -0.22811(8) -0.13656(3) 0.0557(2) Uani 1 1 d .
Cl2 Cl 0.06492(10) -0.26334(16) -0.09023(4) 0.1064(5) Uani 1 1 d .

loop_
_atom_site_aniso_label
_atom_site_aniso_U_11
_atom_site_aniso_U_22
_atom_site_aniso_U_33
_atom_site_aniso_U_23
_atom_site_aniso_U_13
_atom_site_aniso_U_12
O1 0.0435(10) 0.0520(10) 0.0279(8) -0.0071(7) 0.0047(7) -0.0061(8)
O2 0.0374(10) 0.0408(9) 0.0442(9) -0.0077(7) 0.0058(8) -0.0004(8)
O3 0.0576(12) 0.0743(13) 0.0319(9) 0.0088(9) 0.0001(8) -0.0079(10)
O4 0.0308(8) 0.0414(9) 0.0378(9) 0.0045(7) 0.0103(7) 0.0030(7)
C1 0.0242(11) 0.0450(13) 0.0308(11) -0.0052(10) 0.0025(9) -0.0075(10)
C2 0.0258(11) 0.0351(11) 0.0291(11) -0.0017(9) 0.0039(9) -0.0021(9)
C3 0.0264(11) 0.0339(11) 0.0257(10) 0.0009(8) 0.0025(8) -0.0021(9)
C4 0.0314(12) 0.0349(11) 0.0331(11) -0.0012(9) 0.0102(9) -0.0038(10)
C5 0.0394(14) 0.0344(12) 0.0441(13) -0.0015(10) 0.0134(11) 0.0024(10)
C6 0.0364(14) 0.0458(13) 0.0432(13) 0.0076(11) 0.0070(11) 0.0096(11)
C7 0.0250(11) 0.0489(13) 0.0318(11) 0.0038(10) 0.0010(9) 0.0008(10)
C8 0.0328(13) 0.0553(15) 0.0318(12) -0.0007(11) -0.0013(10) -0.0092(11)
C9 0.0481(15) 0.0417(13) 0.0390(13) -0.0100(11) 0.0074(11) -0.0073(12)
C10 0.0604(19) 0.0587(17) 0.0450(15) -0.0071(13) -0.0141(14) -0.0123(15)
C11 0.0237(10) 0.0317(10) 0.0270(10) -0.0022(8) 0.0009(8) -0.0031(9)
C12 0.0253(11) 0.0316(11) 0.0337(11) 0.0019(9) 0.0021(9) 0.0020(9)
C13 0.0317(12) 0.0331(11) 0.0301(11) 0.0036(9) 0.0049(9) -0.0015(9)
C14 0.0233(11) 0.0337(11) 0.0302(11) -0.0020(9) 0.0042(9) -0.0031(9)
C15 0.0246(11) 0.0336(11) 0.0392(12) 0.0034(9) 0.0021(9) 0.0034(9)
C16 0.0284(11) 0.0331(11) 0.0326(11) 0.0050(9) 0.0018(9) -0.0028(9)
C17 0.0274(11) 0.0396(12) 0.0290(11) -0.0049(9) 0.0037(9) -0.0103(10)
C18 0.0324(13) 0.0525(14) 0.0420(13) -0.0035(11) 0.0092(11) -0.0022(11)
C19 0.0386(15) 0.0748(19) 0.0489(15) -0.0096(14) 0.0198(12) -0.0097(14)
C20 0.0478(17) 0.080(2) 0.0391(14) -0.0011(14) 0.0126(12) -0.0274(16)
C21 0.0510(17) 0.0634(17) 0.0438(15) 0.0142(13) 0.0044(13) -0.0133(14)
C22 0.0368(14) 0.0512(14) 0.0414(13) 0.0075(11) 0.0064(11) -0.0056(12)
C1S 0.0527(19) 0.081(2) 0.073(2) -0.0260(18) -0.0033(16) 0.0063(17)
Cl1 0.0537(4) 0.0493(4) 0.0622(5) 0.0062(3) -0.0041(3) 0.0043(3)
Cl2 0.0487(5) 0.1946(12) 0.0733(6) -0.0603(7) -0.0079(4) 0.0144(6)

loop_
_atom_type_symbol
_atom_type_description
_atom_type_scat_dispersion_real
_atom_type_scat_dispersion_imag
_atom_type_scat_source
C C 0.0033 0.0016 'International Tables Vol C Tables 4.2.6.8 and 6.1.1.4'
H H 0.0000 0.0000 'International Tables Vol C Tables 4.2.6.8 and 6.1.1.4'
O O 0.0106 0.0060 'International Tables Vol C Tables 4.2.6.8 and 6.1.1.4'
Cl Cl 0.1484 0.1585 'International Tables Vol C Tables 4.2.6.8 and 6.1.1.4'

loop_
_geom_angle_atom_site_label_1
_geom_angle_atom_site_label_2
_geom_angle_atom_site_label_3
_geom_angle
C1 O1 C8 109.95(18)
O2 C1 O1 119.5(2)
O2 C1 C2 129.9(2)
O1 C1 C2 110.52(19)
C17 C2 C1 112.59(18)
C17 C2 C7 114.94(18)
C1 C2 C7 101.14(17)
C17 C2 C3 108.39(16)
C1 C2 C3 107.42(17)
C7 C2 C3 112.04(18)
C4 C3 C11 112.36(17)
C4 C3 C2 109.50(17)
C11 C3 C2 115.47(17)
C5 C4 C9 121.3(2)
C5 C4 C3 121.1(2)
C9 C4 C3 117.5(2)
C4 C5 C6 125.7(2)
C5 C6 C7 114.15(19)
C8 C7 C6 115.2(2)
C8 C7 C2 104.03(19)
C6 C7 C2 117.53(19)
O3 C8 O1 120.0(2)
O3 C8 C7 131.3(3)
O1 C8 C7 108.64(19)
C10 C9 C4 127.1(2)
C16 C11 C12 117.58(19)
C16 C11 C3 119.20(18)
C12 C11 C3 123.22(19)
C13 C12 C11 121.3(2)
C12 C13 C14 119.77(19)
O4 C14 C15 117.20(19)
O4 C14 C13 122.76(19)
C15 C14 C13 120.0(2)
C14 C15 C16 119.6(2)
C15 C16 C11 121.7(2)
C22 C17 C18 118.0(2)
C22 C17 C2 120.5(2)
C18 C17 C2 121.5(2)
C17 C18 C19 120.7(3)
C20 C19 C18 120.5(3)
C19 C20 C21 119.3(2)
C20 C21 C22 120.7(3)
C21 C22 C17 120.8(3)
Cl2 C1S Cl1 112.65(18)

loop_
_geom_bond_atom_site_label_1
_geom_bond_atom_site_label_2
_geom_bond_distance
O1 C1 1.374(3)
O1 C8 1.400(3)
O2 C1 1.194(3)
O3 C8 1.187(3)
O4 C14 1.370(3)
C1 C2 1.524(3)
C2 C17 1.523(3)
C2 C7 1.539(3)
C2 C3 1.578(3)
C3 C4 1.515(3)
C3 C11 1.523(3)
C4 C5 1.331(3)
C4 C9 1.468(3)
C5 C6 1.488(3)
C6 C7 1.535(3)
C7 C8 1.496(3)
C9 C10 1.312(4)
C11 C16 1.391(3)
C11 C12 1.395(3)
C12 C13 1.385(3)
C13 C14 1.389(3)
C14 C15 1.377(3)
C15 C16 1.389(3)
C17 C22 1.390(3)
C17 C18 1.389(3)
C18 C19 1.392(4)
C19 C20 1.374(4)
C20 C21 1.371(4)
C21 C22 1.384(4)
C1S Cl2 1.735(3)
C1S Cl1 1.735(3)

loop_
_geom_torsion_atom_site_label_1
_geom_torsion_atom_site_label_2
_geom_torsion_atom_site_label_3
_geom_torsion_atom_site_label_4
_geom_torsion
C8 O1 C1 O2 178.1(2)
C8 O1 C1 C2 -4.6(2)
O2 C1 C2 C17 -42.3(3)
O1 C1 C2 C17 140.81(18)
O2 C1 C2 C7 -165.5(2)
O1 C1 C2 C7 17.6(2)
O2 C1 C2 C3 76.9(3)
O1 C1 C2 C3 -99.9(2)
C17 C2 C3 C4 -77.2(2)
C1 C2 C3 C4 160.92(17)
C7 C2 C3 C4 50.7(2)
C17 C2 C3 C11 154.84(18)
C1 C2 C3 C11 32.9(2)
C7 C2 C3 C11 -77.3(2)
C11 C3 C4 C5 95.2(2)
C2 C3 C4 C5 -34.5(3)
C11 C3 C4 C9 -82.5(2)
C2 C3 C4 C9 147.75(19)
C9 C4 C5 C6 178.6(2)
C3 C4 C5 C6 1.0(4)
C4 C5 C6 C7 15.4(3)
C5 C6 C7 C8 -118.3(2)
C5 C6 C7 C2 4.9(3)
C17 C2 C7 C8 -144.39(19)
C1 C2 C7 C8 -22.8(2)
C3 C2 C7 C8 91.3(2)
C17 C2 C7 C6 87.0(2)
C1 C2 C7 C6 -151.5(2)
C3 C2 C7 C6 -37.3(3)
C1 O1 C8 O3 172.0(2)
C1 O1 C8 C7 -11.3(2)
C6 C7 C8 O3 -31.7(4)
C2 C7 C8 O3 -161.8(3)
C6 C7 C8 O1 152.05(19)
C2 C7 C8 O1 22.0(2)
C5 C4 C9 C10 -175.0(3)
C3 C4 C9 C10 2.7(4)
C4 C3 C11 C16 133.5(2)
C2 C3 C11 C16 -99.9(2)
C4 C3 C11 C12 -46.8(3)
C2 C3 C11 C12 79.8(2)
C16 C11 C12 C13 1.6(3)
C3 C11 C12 C13 -178.08(19)
C11 C12 C13 C14 -0.5(3)
C12 C13 C14 O4 179.52(19)
C12 C13 C14 C15 -0.8(3)
O4 C14 C15 C16 -179.35(19)
C13 C14 C15 C16 1.0(3)
C14 C15 C16 C11 0.2(3)
C12 C11 C16 C15 -1.4(3)
C3 C11 C16 C15 178.24(19)
C1 C2 C17 C22 50.8(3)
C7 C2 C17 C22 165.9(2)
C3 C2 C17 C22 -67.9(3)
C1 C2 C17 C18 -133.1(2)
C7 C2 C17 C18 -18.0(3)
C3 C2 C17 C18 108.2(2)
C22 C17 C18 C19 0.4(4)
C2 C17 C18 C19 -175.8(2)
C17 C18 C19 C20 -0.2(4)
C18 C19 C20 C21 -0.5(4)
C19 C20 C21 C22 0.9(4)
C20 C21 C22 C17 -0.7(4)
C18 C17 C22 C21 0.1(4)
C2 C17 C22 C21 176.3(2)
